data_4063425
loop_
_publ_author_name
'Crossley, Ian R.'
'Hill, Anthony F.'
'Willis, Anthony C.'

_publ_contact_author_address
;
Research School of Chemistry,
Australian National University,
Canberra, A. C. T. 0200, Australia
;
_publ_contact_author_email ' willis@rsc.anu.edu.au '
_publ_contact_author_fax ' 61 2 6125 0750 '
_publ_contact_author_name ' Anthony C. Willis '
_publ_contact_author_phone ' 61 2 6125 4109 '
_publ_section_title
;
 Metallaboratranes: Bis- and Tris(methimazolyl)borane Complexes of Group 9
 Metal Carbonyls and Thiocarbonyls
;
_journal_coeditor_notes
;                                                                               
                                  ?                                             
;
_journal_issue 2
_journal_name_full Organometallics
_journal_page_first 326
_journal_paper_doi 10.1021/om900655k
_journal_techeditor_notes
;                                                                               
                                  ?                                             
;
_journal_volume 29
_journal_year 2010
_chemical_compound_source
;
?
;
_chemical_formula_moiety ' C27 H27 B Ir N4 O P S2, C H Cl3 '
_chemical_formula_sum 'C28 H28 B Cl3 Ir N4 O P S2'
_chemical_formula_weight 841.05
_chemical_name_systematic
; 
? 
;
_space_group_IT_number 2
_symmetry_cell_setting triclinic
_symmetry_space_group_name_Hall '-P 1'
_symmetry_space_group_name_H-M 'P -1'
_atom_sites_solution_hydrogens geom
_atom_sites_solution_primary direct
_audit_creation_date 04-15-09
_audit_creation_method CRYSTALS_ver_12-03-99
_audit_update_record
;
2004-09-16 - Report on C28 H28 B Cl3 Ir N4 O P S2
             by Anthony C. Willis
             for   Anthony F. Hill and Ian Crossley

2004-09-16 - passes checkcif tests with minor warnings

;
_cell_angle_alpha 92.7592(16)
_cell_angle_beta 99.6612(11)
_cell_angle_gamma 110.9262(14)
_cell_formula_units_Z 2
_cell_length_a 9.3509(2)
_cell_length_b 9.7847(2)
_cell_length_c 19.1038(5)
_cell_measurement_reflns_used 106915
_cell_measurement_temperature 200
_cell_measurement_theta_max 27
_cell_measurement_theta_min 3
_cell_volume 1598.35(7)
_computing_cell_refinement
; 
 Denzo/Scalepack (Otwinowski & Minor, 1996) 
;
_computing_data_collection
; 
 COLLECT (Nonius BV, 1997) 
;
_computing_data_reduction
; 
 Denzo/Scalepack (Otwinowski & Minor, 1996) 
;
_computing_molecular_graphics
; 
ORTEP-II (Johnson 1976) in teXsan (MSC, 1992-1997)
;
_computing_publication_material
; 
 CRYSTALS (Watkin et al 2003) 
;
_computing_structure_refinement
; 
 CRYSTALS (Watkin et al 2003) 
;
_computing_structure_solution
; 
PATTY in DIRDIF (Beurskens et al, 1996) implemented in maXus (2000)
;
_diffrn_ambient_temperature 200
_diffrn_measured_fraction_theta_full 0.997
_diffrn_measured_fraction_theta_max 0.990
_diffrn_measurement_device_type
; 
Nonius Kappa CCD 
;
_diffrn_measurement_method ' \f and \w scans with CCD '
_diffrn_radiation_monochromator graphite
_diffrn_radiation_type 'Mo K\a'
_diffrn_radiation_wavelength 0.71073
_diffrn_reflns_av_R_equivalents 0.07
_diffrn_reflns_limit_h_max 12
_diffrn_reflns_limit_h_min -12
_diffrn_reflns_limit_k_max 12
_diffrn_reflns_limit_k_min -12
_diffrn_reflns_limit_l_max 24
_diffrn_reflns_limit_l_min -24
_diffrn_reflns_number 30196
_diffrn_reflns_theta_full 27.059
_diffrn_reflns_theta_max 27.611
_diffrn_reflns_theta_min 2.733
_diffrn_standards_decay_% 0.00
_diffrn_standards_interval_count 0
_diffrn_standards_interval_time 0
_diffrn_standards_number 0
_exptl_absorpt_coefficient_mu 4.638
_exptl_absorpt_correction_T_max 0.656
_exptl_absorpt_correction_T_min 0.338
_exptl_absorpt_correction_type integration
_exptl_absorpt_process_details
;
via Gaussian method (Coppens, 1970) implemented in maXus (2000)
;
_exptl_crystal_colour ' yellow '
_exptl_crystal_density_diffrn 1.747
_exptl_crystal_density_meas ?
_exptl_crystal_description ' plate '
_exptl_crystal_F_000 824
_exptl_crystal_size_max 0.30
_exptl_crystal_size_mid 0.21
_exptl_crystal_size_min 0.10
_refine_diff_density_max 1.33
_refine_diff_density_min -1.92
_refine_ls_extinction_method None
_refine_ls_goodness_of_fit_ref 1.0943
_refine_ls_hydrogen_treatment mixed
_refine_ls_matrix_type full
_refine_ls_number_parameters 373
_refine_ls_number_reflns 6032
_refine_ls_number_restraints 5
_refine_ls_R_factor_all 0.0337
_refine_ls_R_factor_gt 0.0300
_refine_ls_shift/su_max 0.0009
_refine_ls_structure_factor_coef F
_refine_ls_weighting_details
;
 Method, part 1, Chebychev polynomial, (Watkin, 1994, Prince, 1982) 
 [weight] = 1.0/[A~0~*T~0~(x)+A~1~*T~1~(x) ... +A~n-1~]*T~n-1~(x)] 
 where A~i~ are the Chebychev coefficients listed below and x= Fcalc/Fmax 
 Method = Robust Weighting (Prince, 1982) 
 W = [weight] * [1-(deltaF/6*sigmaF)^2^]^2^ 
 A~i~ are: 
 1.55 -0.678 1.14 -0.205 
;
_refine_ls_weighting_scheme calc
_refine_ls_wR_factor_all 0.0365
_refine_ls_wR_factor_gt 0.0347
_refine_ls_wR_factor_ref 0.0347
_reflns_limit_h_max 11
_reflns_limit_h_min -12
_reflns_limit_k_max 12
_reflns_limit_k_min -12
_reflns_limit_l_max 24
_reflns_limit_l_min 0
_reflns_number_gt 6032
_reflns_number_total 7345
_reflns_threshold_expression I>3.0u(I)
_cod_data_source_file om900655k_si_003.cif
_cod_data_source_block irc06
_cod_depositor_comments
;
The following automatic conversions were performed:

'_symmetry_cell_setting' value 'Triclinic' changed to 'triclinic'
according to the built-in table from CIF Core dictionary named
'cif_core.dic' version 2.4.1 from 2010-06-29.

Automatic conversion script
Id: cif_fix_values 1673 2011-04-08 12:14:43Z adriana 

The following automatic conversions were performed:

'_exptl_crystal_density_meas' value 'not measured' was changed to '?'
- the value is perceived as not measured.

Automatic conversion script
Id: cif_fix_values 3008 2015-01-20 13:52:24Z robertas 
;
_cod_original_sg_symbol_H-M 'P -1 '
_cod_original_formula_sum ' C28 H28 B Cl3 Ir N4 O P S2 '
_cod_database_code 4063425

loop_
_symmetry_equiv_pos_as_xyz
x,y,z
-x,-y,-z

loop_
_atom_site_label
_atom_site_type_symbol
_atom_site_fract_x
_atom_site_fract_y
_atom_site_fract_z
_atom_site_U_iso_or_equiv
_atom_site_occupancy
_atom_site_adp_type
_atom_site_refinement_flags_posn
_atom_site_refinement_flags_adp
_atom_site_refinement_flags_occupancy
_atom_site_disorder_assembly
_atom_site_disorder_group
_atom_site_attached_hydrogens
Ir1 Ir 0.790196(17) 0.805640(16) 0.254344(9) 0.0274 1.0000 Uani D . . . . .
Cl1 Cl 0.3144(2) 0.6606(2) 0.45023(12) 0.0841 1.0000 Uani . . . . . .
Cl2 Cl 0.4759(2) 0.4762(2) 0.41227(8) 0.0698 1.0000 Uani . . . . . .
Cl3 Cl 0.19554(18) 0.4637(2) 0.31893(9) 0.0755 1.0000 Uani . . . . . .
S1 S 0.69247(13) 0.90370(12) 0.35082(6) 0.0351 1.0000 Uani . . . . . .
S2 S 0.56709(12) 0.57615(11) 0.23405(6) 0.0334 1.0000 Uani D . . . . .
P1 P 0.66453(11) 0.88414(10) 0.15196(5) 0.0259 1.0000 Uani D . . . . .
O1 O 1.1042(4) 1.0438(4) 0.2959(2) 0.0584 1.0000 Uani . . . . . .
N12 N 0.8748(4) 0.7625(4) 0.4118(2) 0.0361 1.0000 Uani . . . . . .
N15 N 0.7922(5) 0.8697(5) 0.4907(2) 0.0417 1.0000 Uani . . . . . .
N22 N 0.7973(4) 0.5331(4) 0.3249(2) 0.0347 1.0000 Uani . . . . . .
N25 N 0.5939(5) 0.3297(4) 0.2889(2) 0.0438 1.0000 Uani . . . . . .
C1 C 0.9813(5) 0.9550(5) 0.2778(2) 0.0385 1.0000 Uani D . . . . .
C11 C 0.7883(5) 0.8435(5) 0.4199(3) 0.0366 1.0000 Uani . . . . . .
C13 C 0.9346(6) 0.7371(6) 0.4795(3) 0.0463 1.0000 Uani . . . . . .
C14 C 0.8844(6) 0.8034(6) 0.5280(3) 0.0494 1.0000 Uani . . . . . .
C16 C 0.7131(7) 0.9551(7) 0.5214(3) 0.0543 1.0000 Uani . . . . . .
C21 C 0.6546(5) 0.4764(5) 0.2831(2) 0.0347 1.0000 Uani . . . . . .
C23 C 0.8291(6) 0.4198(5) 0.3569(3) 0.0457 1.0000 Uani . . . . . .
C24 C 0.7035(7) 0.2955(5) 0.3357(3) 0.0508 1.0000 Uani . . . . . .
C26 C 0.4359(7) 0.2318(5) 0.2558(4) 0.0574 1.0000 Uani . . . . . .
C111 C 0.7176(5) 1.0830(4) 0.1477(2) 0.0288 1.0000 Uani . . . . . .
C112 C 0.8755(5) 1.1753(5) 0.1679(3) 0.0400 1.0000 Uani . . . . . .
C113 C 0.9196(6) 1.3268(5) 0.1644(3) 0.0455 1.0000 Uani . . . . . .
C114 C 0.8082(6) 1.3860(5) 0.1439(3) 0.0442 1.0000 Uani . . . . . .
C115 C 0.6532(6) 1.2951(5) 0.1223(3) 0.0421 1.0000 Uani . . . . . .
C116 C 0.6090(5) 1.1437(5) 0.1245(2) 0.0352 1.0000 Uani . . . . . .
C121 C 0.4508(4) 0.8183(4) 0.1352(2) 0.0291 1.0000 Uani . . . . . .
C122 C 0.3769(5) 0.8124(5) 0.1935(3) 0.0377 1.0000 Uani . . . . . .
C123 C 0.2163(6) 0.7752(6) 0.1823(3) 0.0480 1.0000 Uani . . . . . .
C124 C 0.1277(5) 0.7406(5) 0.1135(3) 0.0453 1.0000 Uani . . . . . .
C125 C 0.1981(5) 0.7403(5) 0.0554(3) 0.0433 1.0000 Uani . . . . . .
C126 C 0.3601(5) 0.7803(5) 0.0663(3) 0.0359 1.0000 Uani . . . . . .
C131 C 0.7054(4) 0.8208(4) 0.0682(2) 0.0294 1.0000 Uani . . . . . .
C132 C 0.6754(5) 0.6711(5) 0.0542(2) 0.0353 1.0000 Uani . . . . . .
C133 C 0.7068(6) 0.6172(6) -0.0081(3) 0.0449 1.0000 Uani . . . . . .
C134 C 0.7696(6) 0.7120(6) -0.0558(3) 0.0496 1.0000 Uani . . . . . .
C135 C 0.8000(6) 0.8620(6) -0.0422(3) 0.0492 1.0000 Uani . . . . . .
C136 C 0.7664(5) 0.9155(5) 0.0192(2) 0.0388 1.0000 Uani . . . . . .
C501 C 0.3651(6) 0.5772(7) 0.3783(3) 0.0550 1.0000 Uani . . . . . .
B1 B 0.8965(5) 0.7042(5) 0.3386(3) 0.0321 1.0000 Uani D . . . . .
H1 H 0.865(3) 0.731(3) 0.1993(15) 0.0320 1.0000 Uiso D . . . . .
H11 H 1.0095(5) 0.7267(5) 0.3384(3) 0.0396 1.0000 Uiso R . . . . .
H131 H 1.0033(6) 0.6793(6) 0.4903(3) 0.0553 1.0000 Uiso R . . . . .
H141 H 0.9091(6) 0.8046(6) 0.5811(3) 0.0567 1.0000 Uiso R . . . . .
H161 H 0.7343(7) 0.9580(7) 0.5747(3) 0.0650 1.0000 Uiso R . . . . .
H162 H 0.7526(7) 1.0578(7) 0.5082(3) 0.0650 1.0000 Uiso R . . . . .
H163 H 0.5980(7) 0.9080(7) 0.5025(3) 0.0650 1.0000 Uiso R . . . . .
H231 H 0.9281(6) 0.4293(5) 0.3899(3) 0.0596 1.0000 Uiso R . . . . .
H241 H 0.6910(7) 0.1962(5) 0.3508(3) 0.0680 1.0000 Uiso R . . . . .
H261 H 0.4190(7) 0.1296(5) 0.2679(4) 0.0667 1.0000 Uiso R . . . . .
H262 H 0.3591(7) 0.2665(5) 0.2741(4) 0.0667 1.0000 Uiso R . . . . .
H263 H 0.4211(7) 0.2319(5) 0.2028(4) 0.0667 1.0000 Uiso R . . . . .
H1121 H 0.9562(5) 1.1330(5) 0.1848(3) 0.0456 1.0000 Uiso R . . . . .
H1131 H 1.0325(6) 1.3923(5) 0.1768(3) 0.0495 1.0000 Uiso R . . . . .
H1141 H 0.8395(6) 1.4951(5) 0.1447(3) 0.0533 1.0000 Uiso R . . . . .
H1151 H 0.5729(6) 1.3377(5) 0.1051(3) 0.0533 1.0000 Uiso R . . . . .
H1161 H 0.4965(5) 1.0783(5) 0.1088(2) 0.0422 1.0000 Uiso R . . . . .
H1221 H 0.4399(5) 0.8350(5) 0.2433(3) 0.0471 1.0000 Uiso R . . . . .
H1231 H 0.1644(6) 0.7734(6) 0.2241(3) 0.0597 1.0000 Uiso R . . . . .
H1241 H 0.0123(5) 0.7156(5) 0.1059(3) 0.0527 1.0000 Uiso R . . . . .
H1251 H 0.1336(5) 0.7117(5) 0.0058(3) 0.0492 1.0000 Uiso R . . . . .
H1261 H 0.4114(5) 0.7817(5) 0.0243(3) 0.0419 1.0000 Uiso R . . . . .
H1321 H 0.6313(5) 0.6021(5) 0.0889(2) 0.0413 1.0000 Uiso R . . . . .
H1331 H 0.6838(6) 0.5095(6) -0.0182(3) 0.0531 1.0000 Uiso R . . . . .
H1341 H 0.7931(6) 0.6731(6) -0.1001(3) 0.0584 1.0000 Uiso R . . . . .
H1351 H 0.8459(6) 0.9310(6) -0.0765(3) 0.0572 1.0000 Uiso R . . . . .
H1361 H 0.7861(5) 1.0228(5) 0.0283(2) 0.0457 1.0000 Uiso R . . . . .
H5011 H 0.4285(6) 0.6548(7) 0.3518(3) 0.0669 1.0000 Uiso R . . . . .

loop_
_atom_site_aniso_label
_atom_site_aniso_U_11
_atom_site_aniso_U_22
_atom_site_aniso_U_33
_atom_site_aniso_U_23
_atom_site_aniso_U_13
_atom_site_aniso_U_12
Ir1 0.02616(8) 0.02098(8) 0.03369(8) 0.00427(5) 0.00687(5) 0.00652(5)
Cl1 0.0658(10) 0.0923(13) 0.0958(13) -0.0260(11) 0.0093(9) 0.0387(9)
Cl2 0.0760(10) 0.1035(13) 0.0522(8) 0.0158(8) 0.0219(7) 0.0550(10)
Cl3 0.0485(8) 0.0971(13) 0.0661(10) -0.0063(9) 0.0065(7) 0.0137(8)
S1 0.0400(5) 0.0312(5) 0.0365(5) 0.0015(4) 0.0072(4) 0.0165(4)
S2 0.0332(5) 0.0226(4) 0.0405(5) 0.0034(4) 0.0089(4) 0.0051(4)
P1 0.0245(4) 0.0199(4) 0.0324(5) 0.0034(4) 0.0070(4) 0.0065(3)
O1 0.0337(17) 0.050(2) 0.067(3) 0.0107(19) -0.0004(16) -0.0097(15)
N12 0.0342(17) 0.0305(18) 0.041(2) 0.0067(15) 0.0045(14) 0.0098(14)
N15 0.047(2) 0.041(2) 0.0339(19) 0.0039(16) 0.0103(16) 0.0117(17)
N22 0.0400(19) 0.0249(17) 0.044(2) 0.0066(15) 0.0110(15) 0.0163(14)
N25 0.054(2) 0.0210(17) 0.057(3) 0.0065(16) 0.0239(19) 0.0092(16)
C1 0.043(2) 0.035(2) 0.038(2) 0.0077(18) 0.0060(18) 0.0156(19)
C11 0.034(2) 0.028(2) 0.042(2) 0.0022(17) 0.0073(17) 0.0051(16)
C13 0.051(3) 0.047(3) 0.041(3) 0.010(2) 0.003(2) 0.019(2)
C14 0.053(3) 0.052(3) 0.037(2) 0.007(2) 0.004(2) 0.014(2)
C16 0.059(3) 0.058(3) 0.045(3) -0.006(2) 0.018(2) 0.019(3)
C21 0.039(2) 0.0245(19) 0.043(2) 0.0079(17) 0.0172(18) 0.0094(16)
C23 0.053(3) 0.037(2) 0.059(3) 0.017(2) 0.019(2) 0.026(2)
C24 0.076(4) 0.031(2) 0.063(3) 0.021(2) 0.033(3) 0.030(2)
C26 0.060(3) 0.026(2) 0.081(4) 0.002(2) 0.035(3) 0.001(2)
C111 0.0336(19) 0.0219(18) 0.0297(19) 0.0011(14) 0.0077(15) 0.0085(15)
C112 0.036(2) 0.027(2) 0.051(3) 0.0088(18) 0.0065(19) 0.0051(17)
C113 0.043(2) 0.026(2) 0.055(3) 0.004(2) 0.006(2) -0.0008(18)
C114 0.056(3) 0.024(2) 0.053(3) 0.0048(19) 0.019(2) 0.0119(19)
C115 0.050(3) 0.028(2) 0.055(3) 0.0090(19) 0.019(2) 0.0184(19)
C116 0.037(2) 0.0236(19) 0.045(2) 0.0044(17) 0.0118(18) 0.0093(16)
C121 0.0283(18) 0.0209(17) 0.037(2) 0.0037(15) 0.0060(15) 0.0078(14)
C122 0.036(2) 0.041(2) 0.041(2) 0.0085(18) 0.0133(17) 0.0168(18)
C123 0.035(2) 0.055(3) 0.059(3) 0.015(2) 0.022(2) 0.017(2)
C124 0.028(2) 0.039(2) 0.065(3) 0.011(2) 0.008(2) 0.0070(18)
C125 0.033(2) 0.036(2) 0.054(3) 0.006(2) 0.0013(19) 0.0078(18)
C126 0.0298(19) 0.031(2) 0.044(2) 0.0027(17) 0.0056(17) 0.0087(16)
C131 0.0251(17) 0.0274(19) 0.035(2) 0.0015(15) 0.0045(14) 0.0100(14)
C132 0.035(2) 0.028(2) 0.040(2) -0.0003(17) 0.0051(17) 0.0103(16)
C133 0.043(2) 0.038(2) 0.051(3) -0.009(2) 0.006(2) 0.017(2)
C134 0.042(2) 0.056(3) 0.047(3) -0.013(2) 0.013(2) 0.016(2)
C135 0.049(3) 0.050(3) 0.044(3) 0.004(2) 0.020(2) 0.008(2)
C136 0.044(2) 0.031(2) 0.040(2) 0.0035(18) 0.0159(18) 0.0079(18)
C501 0.043(3) 0.058(3) 0.066(4) 0.008(3) 0.016(2) 0.019(2)
B1 0.029(2) 0.029(2) 0.041(3) 0.0111(19) 0.0102(18) 0.0115(17)

loop_
_atom_type_symbol
_atom_type_scat_dispersion_real
_atom_type_scat_dispersion_imag
_atom_type_scat_Cromer_Mann_a1
_atom_type_scat_Cromer_Mann_b1
_atom_type_scat_Cromer_Mann_a2
_atom_type_scat_Cromer_Mann_b2
_atom_type_scat_Cromer_Mann_a3
_atom_type_scat_Cromer_Mann_b3
_atom_type_scat_Cromer_Mann_a4
_atom_type_scat_Cromer_Mann_b4
_atom_type_scat_Cromer_Mann_c
_atom_type_scat_source
'C   ' 0.0033 0.0016 2.3100 20.8439 1.0200 10.2075 1.5886 0.5687 0.8650 51.6512 0.2156 International_Tables_Vol_IV_Table_2.2B
'H   ' 0.0000 0.0000 0.4930 10.5109 0.3229 26.1257 0.1402 3.1424 0.0408 57.7998 0.0030 International_Tables_Vol_IV_Table_2.2B
'B   ' 0.0013 0.0007 2.0545 23.2185 1.3326 1.0210 1.0979 60.3498 0.7068 0.1403 -0.1932 International_Tables_Vol_IV_Table_2.2B
'Cl  ' 0.1484 0.1585 11.4604 0.0104 7.1964 1.1662 6.2556 18.5194 1.6455 47.7784 -9.5574 International_Tables_Vol_IV_Table_2.2B
'Ir  ' -1.4442 7.9887 27.3049 1.5928 16.7296 8.8655 15.6115 0.4179 5.8338 45.0011 11.4722 International_Tables_Vol_IV_Table_2.2B
'N   ' 0.0061 0.0033 12.2126 0.0057 3.1322 9.8933 2.0125 28.9975 1.1663 0.5826 -11.5290 International_Tables_Vol_IV_Table_2.2B
'O   ' 0.0106 0.0060 3.0485 13.2771 2.2868 5.7011 1.5463 0.3239 0.8670 32.9089 0.2508 International_Tables_Vol_IV_Table_2.2B
'P   ' 0.1023 0.0942 6.4345 1.9067 4.1791 27.1570 1.7800 0.5260 1.4908 68.1645 1.1149 International_Tables_Vol_IV_Table_2.2B
'S   ' 0.1246 0.1234 6.9053 1.4679 5.2034 22.2151 1.4379 0.2536 1.5863 56.1720 0.8669 International_Tables_Vol_IV_Table_2.2B

loop_
_exptl_crystal_face_index_h
_exptl_crystal_face_index_k
_exptl_crystal_face_index_l
_exptl_crystal_face_perp_dist
0 0 1 0.080
0 0 -1 0.020
-1 0 1 0.166
1 0 -1 0.057
-1 3 -4 0.115
3 -5 -1 0.112
-3 4 1 0.188

loop_
_geom_angle_atom_site_label_1
_geom_angle_site_symmetry_1
_geom_angle_atom_site_label_2
_geom_angle_site_symmetry_2
_geom_angle_atom_site_label_3
_geom_angle_site_symmetry_3
_geom_angle
_geom_angle_publ_flag
S1 . Ir1 . S2 . 91.69(4) yes
S1 . Ir1 . P1 . 100.14(3) yes
S2 . Ir1 . P1 . 88.46(4) yes
S1 . Ir1 . C1 . 92.19(15) yes
S2 . Ir1 . C1 . 167.76(14) yes
P1 . Ir1 . C1 . 102.27(14) yes
S1 . Ir1 . B1 . 85.90(13) yes
S2 . Ir1 . B1 . 86.01(12) yes
P1 . Ir1 . B1 . 171.94(13) yes
C1 . Ir1 . B1 . 82.69(18) yes
S1 . Ir1 . H1 . 172.3(11) no
S2 . Ir1 . H1 . 87.7(11) no
P1 . Ir1 . H1 . 87.6(11) no
C1 . Ir1 . H1 . 86.9(11) no
B1 . Ir1 . H1 . 86.4(11) no
Ir1 . S1 . C11 . 96.27(16) yes
Ir1 . S2 . C21 . 97.18(15) yes
Ir1 . P1 . C111 . 118.04(13) yes
Ir1 . P1 . C121 . 116.75(13) yes
C111 . P1 . C121 . 101.81(18) yes
Ir1 . P1 . C131 . 111.90(13) yes
C111 . P1 . C131 . 102.96(18) yes
C121 . P1 . C131 . 103.46(18) yes
C11 . N12 . C13 . 107.6(4) yes
C11 . N12 . B1 . 124.9(4) yes
C13 . N12 . B1 . 127.4(4) yes
C11 . N15 . C14 . 108.3(4) yes
C11 . N15 . C16 . 125.2(4) yes
C14 . N15 . C16 . 126.5(4) yes
C21 . N22 . C23 . 108.4(4) yes
C21 . N22 . B1 . 122.6(3) yes
C23 . N22 . B1 . 128.7(4) yes
C21 . N25 . C24 . 108.1(4) yes
C21 . N25 . C26 . 124.5(5) yes
C24 . N25 . C26 . 127.3(4) yes
Ir1 . C1 . O1 . 175.6(4) yes
S1 . C11 . N15 . 127.0(4) yes
S1 . C11 . N12 . 124.4(4) yes
N15 . C11 . N12 . 108.6(4) yes
N12 . C13 . C14 . 108.4(5) yes
N12 . C13 . H131 . 125.818 no
C14 . C13 . H131 . 125.820 no
N15 . C14 . C13 . 107.1(4) yes
N15 . C14 . H141 . 126.442 no
C13 . C14 . H141 . 126.438 no
N15 . C16 . H161 . 109.471 no
N15 . C16 . H162 . 109.465 no
H161 . C16 . H162 . 109.476 no
N15 . C16 . H163 . 109.464 no
H161 . C16 . H163 . 109.476 no
H162 . C16 . H163 . 109.476 no
S2 . C21 . N25 . 127.4(4) yes
S2 . C21 . N22 . 124.5(3) yes
N25 . C21 . N22 . 108.0(4) yes
N22 . C23 . C24 . 107.8(5) yes
N22 . C23 . H231 . 126.078 no
C24 . C23 . H231 . 126.075 no
N25 . C24 . C23 . 107.6(4) yes
N25 . C24 . H241 . 126.192 no
C23 . C24 . H241 . 126.193 no
N25 . C26 . H261 . 109.462 no
N25 . C26 . H262 . 109.469 no
H261 . C26 . H262 . 109.476 no
N25 . C26 . H263 . 109.468 no
H261 . C26 . H263 . 109.476 no
H262 . C26 . H263 . 109.476 no
P1 . C111 . C112 . 118.5(3) yes
P1 . C111 . C116 . 122.5(3) yes
C112 . C111 . C116 . 119.0(4) yes
C111 . C112 . C113 . 119.8(4) yes
C111 . C112 . H1121 . 120.115 no
C113 . C112 . H1121 . 120.113 no
C112 . C113 . C114 . 120.2(4) yes
C112 . C113 . H1131 . 119.908 no
C114 . C113 . H1131 . 119.909 no
C113 . C114 . C115 . 120.1(4) yes
C113 . C114 . H1141 . 119.929 no
C115 . C114 . H1141 . 119.932 no
C114 . C115 . C116 . 119.8(4) yes
C114 . C115 . H1151 . 120.100 no
C116 . C115 . H1151 . 120.098 no
C115 . C116 . C111 . 121.0(4) yes
C115 . C116 . H1161 . 119.524 no
C111 . C116 . H1161 . 119.523 no
P1 . C121 . C122 . 118.7(3) yes
P1 . C121 . C126 . 122.2(3) yes
C122 . C121 . C126 . 119.0(4) yes
C121 . C122 . C123 . 120.1(4) yes
C121 . C122 . H1221 . 119.937 no
C123 . C122 . H1221 . 119.937 no
C122 . C123 . C124 . 120.4(5) yes
C122 . C123 . H1231 . 119.803 no
C124 . C123 . H1231 . 119.801 no
C123 . C124 . C125 . 120.2(4) yes
C123 . C124 . H1241 . 119.889 no
C125 . C124 . H1241 . 119.891 no
C124 . C125 . C126 . 119.6(5) yes
C124 . C125 . H1251 . 120.223 no
C126 . C125 . H1251 . 120.225 no
C125 . C126 . C121 . 120.7(4) yes
C125 . C126 . H1261 . 119.670 no
C121 . C126 . H1261 . 119.671 no
P1 . C131 . C132 . 117.6(3) yes
P1 . C131 . C136 . 123.1(3) yes
C132 . C131 . C136 . 119.3(4) yes
C131 . C132 . C133 . 120.1(4) yes
C131 . C132 . H1321 . 119.964 no
C133 . C132 . H1321 . 119.968 no
C132 . C133 . C134 . 120.3(5) yes
C132 . C133 . H1331 . 119.832 no
C134 . C133 . H1331 . 119.834 no
C133 . C134 . C135 . 119.9(4) yes
C133 . C134 . H1341 . 120.050 no
C135 . C134 . H1341 . 120.050 no
C134 . C135 . C136 . 119.9(5) yes
C134 . C135 . H1351 . 120.068 no
C136 . C135 . H1351 . 120.068 no
C131 . C136 . C135 . 120.6(4) yes
C131 . C136 . H1361 . 119.721 no
C135 . C136 . H1361 . 119.720 no
Cl1 . C501 . Cl3 . 109.6(3) yes
Cl1 . C501 . Cl2 . 109.2(3) yes
Cl3 . C501 . Cl2 . 110.8(4) yes
Cl1 . C501 . H5011 . 109.977 no
Cl3 . C501 . H5011 . 108.387 no
Cl2 . C501 . H5011 . 108.788 no
N22 . B1 . Ir1 . 106.5(3) yes
N22 . B1 . N12 . 107.4(3) yes
Ir1 . B1 . N12 . 107.8(3) yes
N22 . B1 . H11 . 112.125 no
Ir1 . B1 . H11 . 111.767 no
N12 . B1 . H11 . 110.968 no

loop_
_geom_bond_atom_site_label_1
_geom_bond_site_symmetry_1
_geom_bond_atom_site_label_2
_geom_bond_site_symmetry_2
_geom_bond_distance
_geom_bond_publ_flag
Ir1 . S1 . 2.4847(11) yes
Ir1 . S2 . 2.4173(10) yes
Ir1 . P1 . 2.4113(10) yes
Ir1 . C1 . 1.826(5) yes
Ir1 . B1 . 2.210(5) yes
Ir1 . H1 . 1.63(3) no
Cl1 . C501 . 1.781(6) yes
Cl2 . C501 . 1.743(6) yes
Cl3 . C501 . 1.746(6) yes
S1 . C11 . 1.717(5) yes
S2 . C21 . 1.703(5) yes
P1 . C111 . 1.838(4) yes
P1 . C121 . 1.832(4) yes
P1 . C131 . 1.836(4) yes
O1 . C1 . 1.149(6) yes
N12 . C11 . 1.340(6) yes
N12 . C13 . 1.392(6) yes
N12 . B1 . 1.557(6) yes
N15 . C11 . 1.357(6) yes
N15 . C14 . 1.382(7) yes
N15 . C16 . 1.459(7) yes
N22 . C21 . 1.341(6) yes
N22 . C23 . 1.390(6) yes
N22 . B1 . 1.581(6) yes
N25 . C21 . 1.360(5) yes
N25 . C24 . 1.388(7) yes
N25 . C26 . 1.455(7) yes
C13 . C14 . 1.344(8) yes
C13 . H131 . 1.000 no
C14 . H141 . 1.000 no
C16 . H161 . 1.000 no
C16 . H162 . 1.000 no
C16 . H163 . 1.000 no
C23 . C24 . 1.339(8) yes
C23 . H231 . 1.000 no
C24 . H241 . 1.000 no
C26 . H261 . 1.000 no
C26 . H262 . 1.000 no
C26 . H263 . 1.000 no
C111 . C112 . 1.403(6) yes
C111 . C116 . 1.374(6) yes
C112 . C113 . 1.398(6) yes
C112 . H1121 . 1.000 no
C113 . C114 . 1.374(7) yes
C113 . H1131 . 1.000 no
C114 . C115 . 1.380(7) yes
C114 . H1141 . 1.000 no
C115 . C116 . 1.393(6) yes
C115 . H1151 . 1.000 no
C116 . H1161 . 1.000 no
C121 . C122 . 1.398(6) yes
C121 . C126 . 1.394(6) yes
C122 . C123 . 1.388(6) yes
C122 . H1221 . 1.000 no
C123 . C124 . 1.385(8) yes
C123 . H1231 . 1.000 no
C124 . C125 . 1.384(7) yes
C124 . H1241 . 1.000 no
C125 . C126 . 1.397(6) yes
C125 . H1251 . 1.000 no
C126 . H1261 . 1.000 no
C131 . C132 . 1.393(6) yes
C131 . C136 . 1.394(6) yes
C132 . C133 . 1.396(7) yes
C132 . H1321 . 1.000 no
C133 . C134 . 1.381(8) yes
C133 . H1331 . 1.000 no
C134 . C135 . 1.394(8) yes
C134 . H1341 . 1.000 no
C135 . C136 . 1.388(7) yes
C135 . H1351 . 1.000 no
C136 . H1361 . 1.000 no
C501 . H5011 . 1.000 no
B1 . H11 . 1.000 no

loop_
_geom_contact_atom_site_label_1
_geom_contact_atom_site_label_2
_geom_contact_distance
_geom_contact_site_symmetry_1
_geom_contact_site_symmetry_2
_geom_contact_publ_flag
Cl2 C21 3.204(5) . . no
Cl2 N25 3.241(5) . . no
Cl2 Cl2 3.294(3) . 2_666 no
Cl2 N22 3.565(4) . . no
Cl3 C113 3.429(5) . 1_445 no
Cl3 C23 3.502(6) . 1_455 no
S2 C501 3.594(6) . . no
O1 C26 3.232(7) . 1_665 no
O1 C14 3.584(7) . 2_776 no
N25 C115 3.343(7) . 1_545 no
C13 C16 3.586(7) . 2_776 no
C21 C114 3.447(8) . 1_545 no
C21 C115 3.468(7) . 1_545 no
C26 C116 3.436(9) . 1_545 no
C26 C115 3.47(1) . 1_545 no

loop_
_geom_torsion_atom_site_label_1
_geom_torsion_atom_site_label_2
_geom_torsion_atom_site_label_3
_geom_torsion_atom_site_label_4
_geom_torsion_site_symmetry_1
_geom_torsion_site_symmetry_2
_geom_torsion_site_symmetry_3
_geom_torsion_site_symmetry_4
_geom_torsion
_geom_torsion_publ_flag
Ir1 S1 C11 N12 . . . . -3.5(3) no
Ir1 S1 C11 N15 . . . . 175.6(4) no
Ir1 S2 C21 N22 . . . . 8.0(4) no
Ir1 S2 C21 N25 . . . . -173.9(4) no
Ir1 P1 C111 C112 . . . . 42.1(4) no
Ir1 P1 C111 C116 . . . . -139.0(3) no
Ir1 P1 C121 C122 . . . . 39.8(4) no
Ir1 P1 C121 C126 . . . . -143.1(3) no
Ir1 P1 C131 C132 . . . . 52.9(3) no
Ir1 P1 C131 C136 . . . . -126.2(3) no
Ir1 B1 N12 C11 . . . . 8.2(4) no
Ir1 B1 N12 C13 . . . . -174.3(3) no
Ir1 B1 N22 C21 . . . . -16.8(5) no
Ir1 B1 N22 C23 . . . . 170.4(4) no
S1 Ir1 S2 C21 . . . . -98.3(2) no
S1 Ir1 P1 C111 . . . . 63.5(2) no
S1 Ir1 P1 C121 . . . . -58.4(2) no
S1 Ir1 P1 C131 . . . . -177.3(1) no
S1 Ir1 B1 N12 . . . . -7.3(2) no
S1 Ir1 B1 N22 . . . . 107.7(3) no
S1 C11 N12 C13 . . . . 179.3(3) no
S1 C11 N12 B1 . . . . -2.8(5) no
S1 C11 N15 C14 . . . . -179.0(3) no
S1 C11 N15 C16 . . . . 0.3(6) no
S2 Ir1 S1 C11 . . . . 91.6(1) no
S2 Ir1 P1 C111 . . . . 154.9(2) no
S2 Ir1 P1 C121 . . . . 33.0(2) no
S2 Ir1 P1 C131 . . . . -85.9(1) no
S2 Ir1 B1 N12 . . . . -99.3(2) no
S2 Ir1 B1 N22 . . . . 15.7(3) no
S2 C21 N22 C23 . . . . 179.5(4) no
S2 C21 N22 B1 . . . . 5.3(7) no
S2 C21 N25 C24 . . . . -178.5(4) no
S2 C21 N25 C26 . . . . -3.3(8) no
P1 Ir1 S1 C11 . . . . -179.7(1) no
P1 Ir1 S2 C21 . . . . 161.6(2) no
P1 C111 C112 C113 . . . . 179.2(4) no
P1 C111 C116 C115 . . . . 179.7(4) no
P1 C121 C122 C123 . . . . 174.5(4) no
P1 C121 C126 C125 . . . . -175.5(4) no
P1 C131 C132 C133 . . . . -178.9(4) no
P1 C131 C136 C135 . . . . 177.8(4) no
N12 C11 N15 C14 . . . . 0.2(5) no
N12 C11 N15 C16 . . . . 179.6(4) no
N12 C13 C14 N15 . . . . 0.4(5) no
N12 B1 Ir1 C1 . . . . 85.4(3) no
N12 B1 N22 C21 . . . . 98.6(5) no
N12 B1 N22 C23 . . . . -74.3(6) no
N15 C11 N12 C13 . . . . 0.0(4) no
N15 C11 N12 B1 . . . . 177.9(3) no
N22 C21 N25 C24 . . . . -0.2(6) no
N22 C21 N25 C26 . . . . 175.0(5) no
N22 C23 C24 N25 . . . . 1.5(7) no
N22 B1 Ir1 C1 . . . . -159.5(4) no
N22 B1 N12 C11 . . . . -106.3(4) no
N22 B1 N12 C13 . . . . 71.2(5) no
N25 C21 N22 C23 . . . . 1.1(6) no
N25 C21 N22 B1 . . . . -173.1(4) no
C1 Ir1 S1 C11 . . . . -76.8(2) no
C1 Ir1 P1 C111 . . . . -31.1(2) no
C1 Ir1 P1 C121 . . . . -153.0(2) no
C1 Ir1 P1 C131 . . . . 88.1(2) no
C11 S1 Ir1 B1 . . . . 5.7(2) no
C11 N12 C13 C14 . . . . -0.3(5) no
C11 N15 C14 C13 . . . . -0.4(5) no
C13 C14 N15 C16 . . . . -179.7(4) no
C14 C13 N12 B1 . . . . -178.1(4) no
C21 S2 Ir1 B1 . . . . -12.6(2) no
C21 N22 C23 C24 . . . . -1.6(6) no
C21 N25 C24 C23 . . . . -0.8(7) no
C23 C24 N25 C26 . . . . -175.9(6) no
C24 C23 N22 B1 . . . . 172.1(5) no
C111 P1 C121 C122 . . . . -90.2(4) no
C111 P1 C121 C126 . . . . 86.8(4) no
C111 P1 C131 C132 . . . . -179.3(3) no
C111 P1 C131 C136 . . . . 1.6(4) no
C111 C112 C113 C114 . . . . 2.5(9) no
C111 C116 C115 C114 . . . . -0.2(8) no
C112 C111 P1 C121 . . . . 171.3(4) no
C112 C111 P1 C131 . . . . -81.7(4) no
C112 C111 C116 C115 . . . . -1.4(7) no
C112 C113 C114 C115 . . . . -4.1(9) no
C113 C112 C111 C116 . . . . 0.2(7) no
C113 C114 C115 C116 . . . . 3.0(9) no
C116 C111 P1 C121 . . . . -9.7(4) no
C116 C111 P1 C131 . . . . 97.2(4) no
C121 P1 C131 C132 . . . . -73.6(3) no
C121 P1 C131 C136 . . . . 107.3(3) no
C121 C122 C123 C124 . . . . 1.4(8) no
C121 C126 C125 C124 . . . . 1.0(7) no
C122 C121 P1 C131 . . . . 163.2(4) no
C122 C121 C126 C125 . . . . 1.5(7) no
C122 C123 C124 C125 . . . . 1.1(8) no
C123 C122 C121 C126 . . . . -2.7(7) no
C123 C124 C125 C126 . . . . -2.3(8) no
C126 C121 P1 C131 . . . . -19.8(4) no
C131 C132 C133 C134 . . . . 0.8(7) no
C131 C136 C135 C134 . . . . 1.3(7) no
C132 C131 C136 C135 . . . . -1.3(6) no
C132 C133 C134 C135 . . . . -0.8(8) no
C133 C132 C131 C136 . . . . 0.2(6) no
C133 C134 C135 C136 . . . . -0.3(8) no
